data_7005442
loop_
_publ_author_name
'Baca, Svetlana G.'
'Adams, Harry'
'Sykes, Daniel'
'Faulkner, Stephen'
'Ward, Michael D.'

_publ_section_title
;
 Three-component coordination networks based on [Ru(phen)(CN)4]2?
 anions, near-infrared luminescent lanthanide(iii) cations, and
 ancillary oligopyridine ligands: structures and photophysical
 properties
;
_journal_issue 23
_journal_name_full 'Dalton Transactions'
_journal_page_first 2419
_journal_paper_doi 10.1039/b702235b
_journal_year 2007
_chemical_formula_sum 'C112 H100 K2 N32 Nd2 O18 Ru4'
_chemical_formula_weight 2953.20
_chemical_name_systematic
;
?
;
_space_group_IT_number 14
_symmetry_cell_setting monoclinic
_symmetry_space_group_name_Hall '-P 2ybc'
_symmetry_space_group_name_H-M 'P 1 21/c 1'
_atom_sites_solution_hydrogens geom
_atom_sites_solution_primary direct
_atom_sites_solution_secondary difmap
_audit_creation_method SHELXL-97
_cell_angle_alpha 90.00
_cell_angle_beta 100.949(3)
_cell_angle_gamma 90.00
_cell_formula_units_Z 2
_cell_length_a 14.3600(9)
_cell_length_b 27.9387(16)
_cell_length_c 17.3122(11)
_cell_measurement_reflns_used 8526
_cell_measurement_temperature 150(2)
_cell_measurement_theta_max 24.23
_cell_measurement_theta_min 2.17
_cell_volume 6819.2(7)
_computing_cell_refinement 'Bruker SMART'
_computing_data_collection 'Bruker SMART'
_computing_data_reduction 'Bruker SAINT'
_computing_molecular_graphics 'Bruker SHELXTL'
_computing_publication_material 'Bruker SHELXTL'
_computing_structure_refinement 'SHELXL-97 (Sheldrick, 1997)'
_computing_structure_solution 'SHELXS-97 (Sheldrick, 1990)'
_diffrn_ambient_temperature 150(2)
_diffrn_measured_fraction_theta_full 0.999
_diffrn_measured_fraction_theta_max 0.999
_diffrn_measurement_device_type 'Bruker APEX2 CCD area detector'
_diffrn_measurement_method 'phi and omega scans'
_diffrn_radiation_monochromator graphite
_diffrn_radiation_source 'fine-focus sealed tube'
_diffrn_radiation_type MoK\a
_diffrn_radiation_wavelength 0.71073
_diffrn_reflns_av_R_equivalents 0.0726
_diffrn_reflns_av_sigmaI/netI 0.0416
_diffrn_reflns_limit_h_max 17
_diffrn_reflns_limit_h_min -17
_diffrn_reflns_limit_k_max 32
_diffrn_reflns_limit_k_min -33
_diffrn_reflns_limit_l_max 20
_diffrn_reflns_limit_l_min -20
_diffrn_reflns_number 188070
_diffrn_reflns_theta_full 25.00
_diffrn_reflns_theta_max 25.00
_diffrn_reflns_theta_min 1.40
_exptl_absorpt_coefficient_mu 1.309
_exptl_absorpt_correction_T_max 0.8913
_exptl_absorpt_correction_T_min 0.7189
_exptl_absorpt_correction_type multi-scan
_exptl_absorpt_process_details sadabs
_exptl_crystal_colour red
_exptl_crystal_density_diffrn 1.438
_exptl_crystal_density_method 'not measured'
_exptl_crystal_description block
_exptl_crystal_F_000 2948
_exptl_crystal_size_max 0.27
_exptl_crystal_size_mid 0.20
_exptl_crystal_size_min 0.09
_refine_diff_density_max 2.504
_refine_diff_density_min -0.909
_refine_diff_density_rms 0.230
_refine_ls_extinction_method none
_refine_ls_goodness_of_fit_ref 1.111
_refine_ls_hydrogen_treatment constr
_refine_ls_matrix_type full
_refine_ls_number_parameters 820
_refine_ls_number_reflns 11993
_refine_ls_number_restraints 24
_refine_ls_restrained_S_all 1.111
_refine_ls_R_factor_all 0.0764
_refine_ls_R_factor_gt 0.0575
_refine_ls_shift/su_max 0.001
_refine_ls_shift/su_mean 0.000
_refine_ls_structure_factor_coef Fsqd
_refine_ls_weighting_details 'calc w=1/[\s^2^(Fo^2^)+(0.1298P)^2^+11.3854P] where P=(Fo^2^+2Fc^2^)/3'
_refine_ls_weighting_scheme calc
_refine_ls_wR_factor_gt 0.1931
_refine_ls_wR_factor_ref 0.2083
_reflns_number_gt 8993
_reflns_number_total 11993
_reflns_threshold_expression >2sigma(I)
_cod_data_source_file b702235b.txt
_cod_data_source_block imw571m
_cod_original_sg_symbol_H-M P2(1)/c
_cod_database_code 7005442

loop_
_symmetry_equiv_pos_as_xyz
'x, y, z'
'-x, y+1/2, -z+1/2'
'-x, -y, -z'
'x, -y-1/2, z-1/2'

loop_
_atom_site_label
_atom_site_type_symbol
_atom_site_fract_x
_atom_site_fract_y
_atom_site_fract_z
_atom_site_U_iso_or_equiv
_atom_site_adp_type
_atom_site_occupancy
_atom_site_symmetry_multiplicity
_atom_site_calc_flag
_atom_site_refinement_flags
_atom_site_disorder_assembly
_atom_site_disorder_group
Nd1 Nd -0.26430(2) 0.020482(13) -0.64734(2) 0.03129(15) Uani 1 1 d . . .
Ru1 Ru 0.06816(4) 0.12388(2) -0.53562(4) 0.03577(19) Uani 1 1 d . . .
Ru2 Ru -0.42950(5) -0.13238(2) -0.82386(4) 0.0433(2) Uani 1 1 d . . .
K1A K -0.8683(3) 0.00839(15) -0.9141(2) 0.0384(9) Uani 0.40 1 d PU . 1
K1B K -0.9093(3) -0.00998(18) -0.9972(4) 0.0389(13) Uani 0.30 1 d PU . 2
K1C K -0.9876(4) 0.0100(2) -1.0742(4) 0.0476(14) Uani 0.30 1 d PU . 3
C1 C 0.2599(5) 0.1660(3) -0.4438(4) 0.0388(17) Uani 1 1 d . . .
H1 H 0.2739 0.1348 -0.4231 0.047 Uiso 1 1 calc R . .
C2 C 0.3244(6) 0.2024(3) -0.4198(5) 0.049(2) Uani 1 1 d . . .
H2 H 0.3811 0.1958 -0.3832 0.059 Uiso 1 1 calc R . .
C3 C 0.3070(6) 0.2473(3) -0.4482(5) 0.057(2) Uani 1 1 d . . .
H3 H 0.3512 0.2722 -0.4312 0.068 Uiso 1 1 calc R . .
C4 C 0.2239(6) 0.2572(3) -0.5026(6) 0.052(2) Uani 1 1 d . . .
C5 C 0.1984(8) 0.3019(3) -0.5392(6) 0.066(3) Uani 1 1 d . . .
H5 H 0.2409 0.3280 -0.5264 0.079 Uiso 1 1 calc R . .
C6 C 0.1186(9) 0.3092(3) -0.5903(7) 0.073(3) Uani 1 1 d . . .
H6 H 0.1054 0.3401 -0.6123 0.088 Uiso 1 1 calc R . .
C7 C 0.0509(7) 0.2710(3) -0.6132(7) 0.068(3) Uani 1 1 d . . .
C8 C -0.0327(8) 0.2747(4) -0.6692(8) 0.090(4) Uani 1 1 d . . .
H8 H -0.0488 0.3041 -0.6962 0.108 Uiso 1 1 calc R . .
C9 C -0.0908(7) 0.2362(4) -0.6849(7) 0.083(4) Uani 1 1 d . . .
H9 H -0.1474 0.2383 -0.7234 0.100 Uiso 1 1 calc R . .
C10 C -0.0670(6) 0.1933(3) -0.6441(6) 0.062(3) Uani 1 1 d . . .
H10 H -0.1103 0.1673 -0.6532 0.074 Uiso 1 1 calc R . .
C11 C 0.0736(6) 0.2259(3) -0.5777(5) 0.050(2) Uani 1 1 d . . .
C12 C 0.1600(5) 0.2188(3) -0.5240(5) 0.0416(18) Uani 1 1 d . . .
C13 C -0.0450(5) 0.0854(2) -0.5729(5) 0.0418(18) Uani 1 1 d . . .
C14 C 0.0139(6) 0.1384(3) -0.4367(6) 0.051(2) Uani 1 1 d . . .
C15 C 0.1172(6) 0.1072(3) -0.6357(6) 0.051(2) Uani 1 1 d . . .
C16 C 0.1349(5) 0.0680(3) -0.4828(5) 0.0387(17) Uani 1 1 d . . .
C17 C -0.2441(6) 0.0598(3) -0.4534(5) 0.0452(19) Uani 1 1 d . . .
H17 H -0.1796 0.0530 -0.4550 0.054 Uiso 1 1 calc R . .
C18 C -0.2652(7) 0.0800(3) -0.3852(5) 0.052(2) Uani 1 1 d . . .
H18 H -0.2159 0.0878 -0.3423 0.062 Uiso 1 1 calc R . .
C19 C -0.3553(7) 0.0882(3) -0.3810(5) 0.054(2) Uani 1 1 d . . .
H19 H -0.3696 0.1023 -0.3347 0.065 Uiso 1 1 calc R . .
C20 C -0.4298(6) 0.0765(2) -0.4430(4) 0.0407(18) Uani 1 1 d . . .
C21 C -0.5277(6) 0.0817(3) -0.4426(5) 0.047(2) Uani 1 1 d . . .
H21 H -0.5462 0.0947 -0.3971 0.057 Uiso 1 1 calc R . .
C22 C -0.5948(6) 0.0692(3) -0.5025(5) 0.046(2) Uani 1 1 d . . .
H22 H -0.6595 0.0723 -0.4983 0.055 Uiso 1 1 calc R . .
C23 C -0.5708(5) 0.0510(2) -0.5740(5) 0.0353(16) Uani 1 1 d . . .
C24 C -0.6404(5) 0.0388(3) -0.6394(5) 0.047(2) Uani 1 1 d . . .
H24 H -0.7058 0.0429 -0.6383 0.057 Uiso 1 1 calc R . .
C25 C -0.6120(5) 0.0205(2) -0.7056(5) 0.0415(18) Uani 1 1 d . . .
H25 H -0.6573 0.0118 -0.7508 0.050 Uiso 1 1 calc R . .
C26 C -0.5147(5) 0.0152(2) -0.7041(4) 0.0364(17) Uani 1 1 d . . .
H26 H -0.4959 0.0019 -0.7493 0.044 Uiso 1 1 calc R . .
C27 C -0.4750(5) 0.0452(2) -0.5791(4) 0.0325(16) Uani 1 1 d . . .
C28 C -0.4026(5) 0.0571(2) -0.5127(4) 0.0339(16) Uani 1 1 d . . .
C29 C -0.2801(5) 0.1454(2) -0.6127(5) 0.0420(18) Uani 1 1 d . . .
H29 H -0.2383 0.1361 -0.5657 0.050 Uiso 1 1 calc R . .
C30 C -0.3108(6) 0.1937(3) -0.6206(5) 0.048(2) Uani 1 1 d . . .
H30 H -0.2878 0.2165 -0.5808 0.057 Uiso 1 1 calc R . .
C31 C -0.3736(6) 0.2067(3) -0.6861(5) 0.047(2) Uani 1 1 d . . .
H31 H -0.3971 0.2385 -0.6918 0.056 Uiso 1 1 calc R . .
C32 C -0.4033(5) 0.1729(3) -0.7452(5) 0.0411(18) Uani 1 1 d . . .
C33 C -0.4705(7) 0.1843(3) -0.8167(5) 0.058(2) Uani 1 1 d . . .
H33 H -0.4991 0.2150 -0.8230 0.070 Uiso 1 1 calc R . .
C34 C -0.4921(7) 0.1515(3) -0.8737(6) 0.064(3) Uani 1 1 d . . .
H34 H -0.5372 0.1593 -0.9195 0.077 Uiso 1 1 calc R . .
C35 C -0.4492(6) 0.1050(3) -0.8676(5) 0.051(2) Uani 1 1 d . . .
C36 C -0.4623(8) 0.0712(4) -0.9307(5) 0.067(3) Uani 1 1 d . . .
H36 H -0.5030 0.0785 -0.9792 0.081 Uiso 1 1 calc R . .
C37 C -0.4161(8) 0.0286(3) -0.9208(5) 0.063(3) Uani 1 1 d . . .
H37 H -0.4229 0.0061 -0.9626 0.076 Uiso 1 1 calc R . .
C38 C -0.3588(6) 0.0185(3) -0.8490(5) 0.046(2) Uani 1 1 d . . .
H38 H -0.3279 -0.0117 -0.8429 0.055 Uiso 1 1 calc R . .
C39 C -0.3877(5) 0.0922(2) -0.7970(4) 0.0372(17) Uani 1 1 d . . .
C40 C -0.3669(5) 0.1261(2) -0.7351(4) 0.0310(15) Uani 1 1 d . . .
C41 C -0.2399(7) -0.1813(3) -0.7447(5) 0.051(2) Uani 1 1 d . . .
H41 H -0.2216 -0.1513 -0.7206 0.061 Uiso 1 1 calc R . .
C42 C -0.1792(8) -0.2203(3) -0.7274(6) 0.070(3) Uani 1 1 d . . .
H42 H -0.1204 -0.2173 -0.6918 0.084 Uiso 1 1 calc R . .
C43 C -0.2073(10) -0.2643(3) -0.7644(8) 0.082(4) Uani 1 1 d . . .
H43 H -0.1672 -0.2914 -0.7527 0.098 Uiso 1 1 calc R . .
C44 C -0.2900(9) -0.2688(3) -0.8160(7) 0.068(3) Uani 1 1 d . . .
C45 C -0.3269(11) -0.3129(3) -0.8592(8) 0.087(4) Uani 1 1 d . . .
H45 H -0.2915 -0.3417 -0.8491 0.105 Uiso 1 1 calc R . .
C46 C -0.4072(11) -0.3135(4) -0.9111(8) 0.089(4) Uani 1 1 d . . .
H46 H -0.4290 -0.3429 -0.9356 0.107 Uiso 1 1 calc R . .
C47 C -0.4596(10) -0.2731(4) -0.9305(7) 0.081(4) Uani 1 1 d . . .
C48 C -0.5410(11) -0.2706(5) -0.9901(7) 0.097(5) Uani 1 1 d . . .
H48 H -0.5605 -0.2978 -1.0220 0.116 Uiso 1 1 calc R . .
C49 C -0.5921(10) -0.2293(5) -1.0023(6) 0.090(4) Uani 1 1 d . . .
H49 H -0.6482 -0.2282 -1.0414 0.109 Uiso 1 1 calc R . .
C50 C -0.5628(8) -0.1887(4) -0.9579(6) 0.076(3) Uani 1 1 d . . .
H50 H -0.5996 -0.1604 -0.9677 0.091 Uiso 1 1 calc R . .
C51 C -0.4340(8) -0.2291(3) -0.8892(6) 0.063(3) Uani 1 1 d . . .
C52 C -0.3459(8) -0.2283(3) -0.8302(6) 0.063(3) Uani 1 1 d . . .
C53 C -0.3702(5) -0.0853(2) -0.7463(4) 0.0339(16) Uani 1 1 d . . .
C54 C -0.3568(7) -0.1043(3) -0.9032(5) 0.051(2) Uani 1 1 d . . .
C55 C -0.5345(8) -0.0871(4) -0.8590(5) 0.064(3) Uani 1 1 d . . .
C56 C -0.5010(6) -0.1635(3) -0.7466(5) 0.0427(18) Uani 1 1 d . . .
N1 N 0.1786(4) 0.1729(2) -0.4950(4) 0.0385(14) Uani 1 1 d . . .
N2 N 0.0130(4) 0.1877(2) -0.5936(4) 0.0478(17) Uani 1 1 d . . .
N3 N -0.1160(5) 0.0650(2) -0.5951(4) 0.0496(18) Uani 1 1 d . . .
N4 N -0.0158(6) 0.1443(3) -0.3800(6) 0.079(3) Uani 1 1 d . . .
N5 N 0.1408(6) 0.0978(4) -0.6928(5) 0.077(3) Uani 1 1 d . . .
N6 N -0.3101(4) 0.0494(2) -0.5169(4) 0.0361(14) Uani 1 1 d . . .
N7 N -0.4474(4) 0.02749(18) -0.6443(3) 0.0299(13) Uani 1 1 d . . .
N8 N -0.3333(4) -0.0568(2) -0.7006(3) 0.0349(13) Uani 1 1 d . . .
N9 N -0.3070(4) 0.1126(2) -0.6676(4) 0.0349(14) Uani 1 1 d . . .
N10 N -0.3224(5) -0.1849(2) -0.7937(4) 0.0470(17) Uani 1 1 d . . .
N11 N -0.4851(6) -0.1883(3) -0.9023(4) 0.058(2) Uani 1 1 d . . .
N13 N -0.3127(6) -0.0879(3) -0.9479(4) 0.063(2) Uani 1 1 d . . .
N14 N -0.5406(5) -0.1833(2) -0.7043(4) 0.0533(18) Uani 1 1 d . . .
N16 N -0.3440(4) 0.0485(2) -0.7873(3) 0.0340(13) Uani 1 1 d . . .
N17 N -0.5980(8) -0.0612(4) -0.8802(6) 0.097(3) Uani 1 1 d . . .
O1 O -0.1503(5) -0.0013(2) -0.7291(4) 0.0729(19) Uani 1 1 d . . .
H1B H -0.1876 -0.0189 -0.7570 0.087 Uiso 1 1 d R . .
H1C H -0.1066 -0.0218 -0.7153 0.087 Uiso 1 1 d R . .
O2 O -0.8636(11) 0.0566(6) -1.1503(10) 0.092(5) Uani 0.50 1 d P . .
O3 O -0.8876(11) 0.0009(5) -0.7638(11) 0.100(5) Uani 0.50 1 d P . .
O4 O -0.7152(14) 0.0178(6) -0.9380(11) 0.115(7) Uani 0.50 1 d P . .
O5 O 0.2146(14) 0.6371(9) -0.3084(11) 0.138(8) Uani 0.50 1 d P . .
O6 O 0.0250(7) 0.5236(3) -0.1216(7) 0.130(4) Uani 1 1 d . . .
H6B H 0.0494 0.5166 -0.1611 0.156 Uiso 1 1 d R . .
H6C H -0.0113 0.5007 -0.1145 0.156 Uiso 1 1 d R . .
O7 O -0.2717(6) 0.2063(4) -0.2998(7) 0.161(6) Uani 1 1 d . . .
H7B H -0.3314 0.2092 -0.3142 0.193 Uiso 1 1 d R . .
H7C H -0.2717 0.1801 -0.2748 0.193 Uiso 1 1 d R . .
O8 O -0.1917(6) 0.1991(3) -0.4303(5) 0.114(3) Uani 1 1 d . . .
H8B H -0.1962 0.2050 -0.3830 0.137 Uiso 1 1 d R . .
H8C H -0.1416 0.1819 -0.4172 0.137 Uiso 1 1 d R . .
O9 O -0.1109(12) 0.2845(6) -0.4436(11) 0.101(4) Uani 0.50 1 d PU A 1
O9' O -0.0164(12) 0.2835(6) -0.4063(11) 0.104(4) Uani 0.50 1 d PU B 2
O10 O -0.0295(11) 0.3951(5) -0.7360(8) 0.201(6) Uani 1 1 d . . .
H10B H -0.0738 0.3791 -0.7639 0.242 Uiso 1 1 d R . .
H10C H 0.0074 0.4149 -0.7524 0.242 Uiso 1 1 d R . .
O11 O -0.7276(15) 0.1236(7) -0.8422(9) 0.110(5) Uani 0.50 1 d PU C 1
O11' O -0.8305(15) 0.1181(7) -0.8453(9) 0.109(5) Uani 0.50 1 d PU D 2
N15 N 0.1789(4) 0.0363(2) -0.4496(4) 0.0439(16) Uani 1 1 d . . .

loop_
_atom_site_aniso_label
_atom_site_aniso_U_11
_atom_site_aniso_U_22
_atom_site_aniso_U_33
_atom_site_aniso_U_23
_atom_site_aniso_U_13
_atom_site_aniso_U_12
Nd1 0.0272(2) 0.0220(2) 0.0440(3) 0.00199(15) 0.00512(17) 0.00139(13)
Ru1 0.0240(3) 0.0256(3) 0.0573(4) 0.0080(3) 0.0068(3) 0.0017(2)
Ru2 0.0616(4) 0.0293(3) 0.0407(4) -0.0119(3) 0.0137(3) -0.0027(3)
K1A 0.040(2) 0.041(2) 0.033(2) 0.0052(17) 0.0050(17) -0.0049(17)
K1B 0.012(2) 0.028(2) 0.079(4) -0.028(2) 0.015(2) -0.0018(18)
K1C 0.023(3) 0.043(3) 0.079(4) 0.011(3) 0.015(3) -0.004(2)
C1 0.032(4) 0.045(4) 0.040(4) -0.005(3) 0.010(3) 0.001(3)
C2 0.041(5) 0.054(5) 0.055(5) -0.008(4) 0.017(4) -0.011(4)
C3 0.057(6) 0.062(6) 0.055(5) -0.019(5) 0.021(4) -0.027(5)
C4 0.053(5) 0.036(5) 0.075(6) -0.010(4) 0.030(5) -0.010(4)
C5 0.080(7) 0.037(5) 0.089(8) -0.005(5) 0.036(6) -0.020(5)
C6 0.093(8) 0.029(5) 0.108(9) 0.014(5) 0.046(7) -0.003(5)
C7 0.060(6) 0.036(5) 0.114(8) 0.026(5) 0.028(6) 0.009(4)
C8 0.060(7) 0.052(6) 0.159(12) 0.058(7) 0.020(7) 0.009(5)
C9 0.050(6) 0.069(7) 0.123(10) 0.040(7) -0.006(6) 0.017(5)
C10 0.033(4) 0.055(5) 0.095(7) 0.033(5) 0.005(4) 0.010(4)
C11 0.050(5) 0.029(4) 0.076(6) 0.007(4) 0.025(4) 0.002(3)
C12 0.037(4) 0.032(4) 0.060(5) 0.002(4) 0.022(4) -0.006(3)
C13 0.035(4) 0.022(4) 0.066(5) 0.011(3) 0.006(4) 0.004(3)
C14 0.038(5) 0.041(5) 0.077(6) 0.003(4) 0.018(4) -0.006(4)
C15 0.034(4) 0.059(5) 0.058(6) 0.004(4) 0.001(4) 0.009(4)
C16 0.023(4) 0.034(4) 0.059(5) -0.001(4) 0.007(3) -0.005(3)
C17 0.045(5) 0.039(4) 0.047(5) -0.002(4) -0.002(4) -0.004(3)
C18 0.064(6) 0.038(5) 0.048(5) -0.009(4) 0.000(4) -0.009(4)
C19 0.096(8) 0.028(4) 0.039(5) -0.001(3) 0.014(5) -0.002(4)
C20 0.068(5) 0.014(3) 0.044(4) 0.006(3) 0.021(4) 0.001(3)
C21 0.073(6) 0.024(4) 0.053(5) 0.009(3) 0.034(5) 0.010(4)
C22 0.053(5) 0.022(4) 0.070(6) 0.005(4) 0.031(5) 0.005(3)
C23 0.041(4) 0.015(3) 0.054(5) 0.009(3) 0.020(4) -0.001(3)
C24 0.032(4) 0.032(4) 0.081(6) 0.012(4) 0.019(4) 0.004(3)
C25 0.032(4) 0.034(4) 0.056(5) 0.007(3) 0.002(4) -0.002(3)
C26 0.037(4) 0.027(4) 0.045(4) 0.000(3) 0.006(3) 0.003(3)
C27 0.044(4) 0.012(3) 0.045(4) 0.007(3) 0.016(3) 0.005(3)
C28 0.045(4) 0.017(3) 0.042(4) 0.005(3) 0.015(3) 0.001(3)
C29 0.041(4) 0.027(4) 0.055(5) -0.003(3) 0.000(4) 0.000(3)
C30 0.048(5) 0.027(4) 0.070(6) -0.006(4) 0.016(4) -0.004(3)
C31 0.049(5) 0.026(4) 0.068(6) 0.006(4) 0.018(4) 0.006(3)
C32 0.042(4) 0.031(4) 0.050(5) 0.008(3) 0.008(4) 0.001(3)
C33 0.066(6) 0.042(5) 0.065(6) 0.021(4) 0.007(5) 0.016(4)
C34 0.082(7) 0.042(5) 0.059(6) 0.014(4) -0.012(5) 0.010(5)
C35 0.065(6) 0.040(4) 0.045(5) 0.012(4) 0.005(4) 0.000(4)
C36 0.089(7) 0.063(6) 0.043(5) 0.013(4) -0.006(5) -0.003(5)
C37 0.109(8) 0.043(5) 0.037(5) -0.002(4) 0.011(5) -0.002(5)
C38 0.070(6) 0.028(4) 0.045(5) 0.003(3) 0.021(4) -0.001(4)
C39 0.039(4) 0.030(4) 0.045(4) 0.009(3) 0.014(3) -0.004(3)
C40 0.025(3) 0.026(4) 0.043(4) 0.006(3) 0.009(3) 0.001(3)
C41 0.073(6) 0.035(4) 0.052(5) 0.003(4) 0.031(5) 0.010(4)
C42 0.079(7) 0.057(6) 0.082(7) 0.013(5) 0.037(6) 0.019(5)
C43 0.108(10) 0.038(6) 0.121(10) 0.017(6) 0.076(9) 0.028(6)
C44 0.094(8) 0.030(5) 0.096(8) 0.001(5) 0.059(7) 0.007(5)
C45 0.139(12) 0.020(5) 0.129(11) -0.009(6) 0.093(10) 0.002(6)
C46 0.138(12) 0.039(6) 0.115(10) -0.033(6) 0.082(9) -0.026(7)
C47 0.123(10) 0.049(6) 0.095(8) -0.041(6) 0.079(8) -0.041(6)
C48 0.162(13) 0.083(9) 0.060(7) -0.046(7) 0.060(8) -0.074(9)
C49 0.134(11) 0.083(9) 0.057(7) -0.029(6) 0.025(7) -0.049(8)
C50 0.100(9) 0.070(7) 0.057(6) -0.028(5) 0.015(6) -0.032(6)
C51 0.094(8) 0.048(5) 0.062(6) -0.025(4) 0.052(6) -0.029(5)
C52 0.096(8) 0.031(5) 0.079(7) -0.010(4) 0.061(6) -0.011(5)
C53 0.039(4) 0.025(4) 0.042(4) 0.003(3) 0.018(3) 0.001(3)
C54 0.083(6) 0.027(4) 0.044(5) -0.007(3) 0.016(5) 0.005(4)
C55 0.078(7) 0.060(6) 0.049(5) -0.017(4) -0.002(5) 0.005(5)
C56 0.045(4) 0.031(4) 0.054(5) -0.014(4) 0.013(4) -0.006(3)
N1 0.035(3) 0.031(3) 0.053(4) -0.001(3) 0.020(3) 0.001(3)
N2 0.031(3) 0.033(3) 0.079(5) 0.018(3) 0.010(3) 0.005(3)
N3 0.034(4) 0.033(4) 0.077(5) 0.008(3) -0.001(3) 0.001(3)
N4 0.057(5) 0.092(7) 0.100(7) -0.011(5) 0.043(5) -0.009(5)
N5 0.061(5) 0.114(8) 0.056(5) -0.001(5) 0.011(4) 0.009(5)
N6 0.034(3) 0.029(3) 0.044(4) 0.003(3) 0.005(3) 0.001(2)
N7 0.033(3) 0.020(3) 0.037(3) 0.003(2) 0.008(3) 0.001(2)
N8 0.045(4) 0.024(3) 0.037(3) -0.001(3) 0.011(3) 0.001(3)
N9 0.029(3) 0.026(3) 0.049(4) 0.000(3) 0.008(3) -0.003(2)
N10 0.074(5) 0.025(3) 0.051(4) -0.007(3) 0.036(4) 0.000(3)
N11 0.085(6) 0.041(4) 0.053(5) -0.021(3) 0.027(4) -0.013(4)
N13 0.103(6) 0.044(4) 0.049(4) 0.000(3) 0.030(4) 0.008(4)
N14 0.055(4) 0.042(4) 0.066(5) -0.022(4) 0.019(4) -0.005(3)
N16 0.042(3) 0.027(3) 0.036(3) 0.004(3) 0.014(3) 0.003(2)
N17 0.107(8) 0.095(8) 0.077(6) -0.024(5) -0.013(6) 0.035(7)
O1 0.055(4) 0.069(4) 0.106(5) 0.003(4) 0.043(4) 0.010(3)
O2 0.087(11) 0.090(11) 0.108(12) -0.050(9) 0.040(9) 0.017(9)
O3 0.084(11) 0.049(8) 0.172(17) 0.036(10) 0.035(11) -0.006(8)
O4 0.147(16) 0.097(12) 0.133(15) 0.069(11) 0.108(13) 0.049(11)
O5 0.114(15) 0.20(2) 0.085(12) 0.058(14) -0.017(11) -0.009(15)
O6 0.100(7) 0.111(8) 0.170(10) 0.012(6) -0.001(7) -0.022(6)
O7 0.075(6) 0.207(12) 0.215(12) -0.147(10) 0.063(7) -0.073(7)
O8 0.076(6) 0.142(8) 0.118(7) 0.007(6) 0.004(5) 0.032(6)
O9 0.085(8) 0.084(8) 0.130(11) 0.030(8) 0.012(7) 0.021(7)
O9' 0.087(8) 0.088(8) 0.133(11) 0.028(8) 0.013(7) 0.021(7)
O10 0.234(17) 0.211(15) 0.156(11) 0.032(11) 0.030(11) 0.004(13)
O11 0.149(12) 0.125(11) 0.061(7) 0.008(6) 0.030(9) -0.014(10)
O11' 0.147(12) 0.125(11) 0.059(7) 0.008(6) 0.030(9) -0.015(10)
N15 0.031(3) 0.027(3) 0.069(5) 0.006(3) -0.002(3) 0.001(3)

loop_
_atom_type_symbol
_atom_type_description
_atom_type_scat_dispersion_real
_atom_type_scat_dispersion_imag
_atom_type_scat_source
C C 0.0033 0.0016 'International Tables Vol C Tables 4.2.6.8 and 6.1.1.4'
H H 0.0000 0.0000 'International Tables Vol C Tables 4.2.6.8 and 6.1.1.4'
N N 0.0061 0.0033 'International Tables Vol C Tables 4.2.6.8 and 6.1.1.4'
O O 0.0106 0.0060 'International Tables Vol C Tables 4.2.6.8 and 6.1.1.4'
K K 0.2009 0.2494 'International Tables Vol C Tables 4.2.6.8 and 6.1.1.4'
Ru Ru -1.2594 0.8363 'International Tables Vol C Tables 4.2.6.8 and 6.1.1.4'
Nd Nd -0.1943 3.0179 'International Tables Vol C Tables 4.2.6.8 and 6.1.1.4'

loop_
_geom_angle_atom_site_label_1
_geom_angle_atom_site_label_2
_geom_angle_atom_site_label_3
_geom_angle
_geom_angle_site_symmetry_1
_geom_angle_site_symmetry_3
_geom_angle_publ_flag
O1 Nd1 N15 86.1(2) . 3_554 ?
O1 Nd1 N8 80.3(2) . . ?
N15 Nd1 N8 78.74(19) 3_554 . ?
O1 Nd1 N3 73.2(2) . . ?
N15 Nd1 N3 78.0(2) 3_554 . ?
N8 Nd1 N3 145.7(2) . . ?
O1 Nd1 N16 76.0(2) . . ?
N15 Nd1 N16 154.9(2) 3_554 . ?
N8 Nd1 N16 80.90(18) . . ?
N3 Nd1 N16 112.6(2) . . ?
O1 Nd1 N6 153.1(2) . . ?
N15 Nd1 N6 77.5(2) 3_554 . ?
N8 Nd1 N6 116.39(19) . . ?
N3 Nd1 N6 82.5(2) . . ?
N16 Nd1 N6 125.32(18) . . ?
O1 Nd1 N7 144.1(2) . . ?
N15 Nd1 N7 113.75(19) 3_554 . ?
N8 Nd1 N7 75.12(18) . . ?
N3 Nd1 N7 137.9(2) . . ?
N16 Nd1 N7 74.51(17) . . ?
N6 Nd1 N7 62.84(18) . . ?
O1 Nd1 N9 109.2(2) . . ?
N15 Nd1 N9 142.0(2) 3_554 . ?
N8 Nd1 N9 136.83(18) . . ?
N3 Nd1 N9 73.93(19) . . ?
N16 Nd1 N9 62.22(18) . . ?
N6 Nd1 N9 73.94(18) . . ?
N7 Nd1 N9 74.06(16) . . ?
O1 Nd1 H1B 18.2 . . ?
N15 Nd1 H1B 90.0 3_554 . ?
N8 Nd1 H1B 63.7 . . ?
N3 Nd1 H1B 91.4 . . ?
N16 Nd1 H1B 67.7 . . ?
N6 Nd1 H1B 166.9 . . ?
N7 Nd1 H1B 127.1 . . ?
N9 Nd1 H1B 115.6 . . ?
C13 Ru1 C16 91.0(3) . . ?
C13 Ru1 C15 89.7(3) . . ?
C16 Ru1 C15 89.9(3) . . ?
C13 Ru1 C14 87.7(3) . . ?
C16 Ru1 C14 89.8(3) . . ?
C15 Ru1 C14 177.4(3) . . ?
C13 Ru1 N1 172.6(3) . . ?
C16 Ru1 N1 95.3(3) . . ?
C15 Ru1 N1 94.1(3) . . ?
C14 Ru1 N1 88.5(3) . . ?
C13 Ru1 N2 95.4(3) . . ?
C16 Ru1 N2 172.9(3) . . ?
C15 Ru1 N2 87.0(3) . . ?
C14 Ru1 N2 93.6(3) . . ?
N1 Ru1 N2 78.6(2) . . ?
C53 Ru2 C55 89.3(3) . . ?
C53 Ru2 C56 92.5(3) . . ?
C55 Ru2 C56 91.5(4) . . ?
C53 Ru2 C54 89.5(3) . . ?
C55 Ru2 C54 90.3(4) . . ?
C56 Ru2 C54 177.3(3) . . ?
C53 Ru2 N10 95.5(3) . . ?
C55 Ru2 N10 175.2(3) . . ?
C56 Ru2 N10 88.6(3) . . ?
C54 Ru2 N10 89.5(3) . . ?
C53 Ru2 N11 174.7(3) . . ?
C55 Ru2 N11 95.9(4) . . ?
C56 Ru2 N11 86.0(3) . . ?
C54 Ru2 N11 91.8(3) . . ?
N10 Ru2 N11 79.3(3) . . ?
O4 K1A O3 117.2(6) . . ?
O4 K1A K1A 128.0(5) . 3_353 ?
O3 K1A K1A 114.6(4) . 3_353 ?
K1B K1B O4 146.4(4) 3_353 . ?
K1B K1B O2 101.0(4) 3_353 . ?
O4 K1B O2 79.3(4) . . ?
K1C K1C O2 140.1(5) 3_353 . ?
K1C K1C O3 133.7(4) 3_353 3_353 ?
O2 K1C O3 85.8(5) . 3_353 ?
N1 C1 C2 122.9(8) . . ?
N1 C1 H1 118.6 . . ?
C2 C1 H1 118.6 . . ?
C3 C2 C1 120.3(8) . . ?
C3 C2 H2 119.9 . . ?
C1 C2 H2 119.9 . . ?
C2 C3 C4 120.2(8) . . ?
C2 C3 H3 119.9 . . ?
C4 C3 H3 119.9 . . ?
C3 C4 C12 117.1(8) . . ?
C3 C4 C5 126.1(8) . . ?
C12 C4 C5 116.8(9) . . ?
C6 C5 C4 123.5(9) . . ?
C6 C5 H5 118.3 . . ?
C4 C5 H5 118.3 . . ?
C5 C6 C7 121.4(9) . . ?
C5 C6 H6 119.3 . . ?
C7 C6 H6 119.3 . . ?
C8 C7 C11 117.8(9) . . ?
C8 C7 C6 125.4(9) . . ?
C11 C7 C6 116.8(9) . . ?
C9 C8 C7 119.6(9) . . ?
C9 C8 H8 120.2 . . ?
C7 C8 H8 120.2 . . ?
C8 C9 C10 119.7(10) . . ?
C8 C9 H9 120.2 . . ?
C10 C9 H9 120.2 . . ?
N2 C10 C9 122.6(9) . . ?
N2 C10 H10 118.7 . . ?
C9 C10 H10 118.7 . . ?
N2 C11 C7 121.4(8) . . ?
N2 C11 C12 117.8(7) . . ?
C7 C11 C12 120.8(8) . . ?
N1 C12 C4 122.4(7) . . ?
N1 C12 C11 116.8(7) . . ?
C4 C12 C11 120.7(7) . . ?
N3 C13 Ru1 175.8(7) . . ?
N4 C14 Ru1 176.8(8) . . ?
N5 C15 Ru1 177.2(8) . . ?
N15 C16 Ru1 176.2(6) . . ?
N6 C17 C18 123.3(8) . . ?
N6 C17 H17 118.3 . . ?
C18 C17 H17 118.3 . . ?
C19 C18 C17 119.2(8) . . ?
C19 C18 H18 120.4 . . ?
C17 C18 H18 120.4 . . ?
C18 C19 C20 121.8(8) . . ?
C18 C19 H19 119.1 . . ?
C20 C19 H19 119.1 . . ?
C19 C20 C21 126.0(8) . . ?
C19 C20 C28 116.1(8) . . ?
C21 C20 C28 117.9(7) . . ?
C22 C21 C20 123.1(8) . . ?
C22 C21 H21 118.4 . . ?
C20 C21 H21 118.4 . . ?
C21 C22 C23 120.7(8) . . ?
C21 C22 H22 119.6 . . ?
C23 C22 H22 119.6 . . ?
C24 C23 C27 118.5(7) . . ?
C24 C23 C22 122.1(7) . . ?
C27 C23 C22 119.5(7) . . ?
C25 C24 C23 118.8(7) . . ?
C25 C24 H24 120.6 . . ?
C23 C24 H24 120.6 . . ?
C24 C25 C26 118.3(7) . . ?
C24 C25 H25 120.9 . . ?
C26 C25 H25 120.9 . . ?
N7 C26 C25 124.5(7) . . ?
N7 C26 H26 117.8 . . ?
C25 C26 H26 117.8 . . ?
N7 C27 C23 122.6(7) . . ?
N7 C27 C28 117.9(6) . . ?
C23 C27 C28 119.5(6) . . ?
N6 C28 C27 119.1(6) . . ?
N6 C28 C20 121.7(7) . . ?
C27 C28 C20 119.2(7) . . ?
N9 C29 C30 123.0(7) . . ?
N9 C29 H29 118.5 . . ?
C30 C29 H29 118.5 . . ?
C31 C30 C29 118.8(8) . . ?
C31 C30 H30 120.6 . . ?
C29 C30 H30 120.6 . . ?
C30 C31 C32 119.4(7) . . ?
C30 C31 H31 120.3 . . ?
C32 C31 H31 120.3 . . ?
C31 C32 C40 118.8(7) . . ?
C31 C32 C33 122.4(7) . . ?
C40 C32 C33 118.8(7) . . ?
C34 C33 C32 120.1(8) . . ?
C34 C33 H33 119.9 . . ?
C32 C33 H33 119.9 . . ?
C33 C34 C35 122.0(8) . . ?
C33 C34 H34 119.0 . . ?
C35 C34 H34 119.0 . . ?
C39 C35 C36 117.6(8) . . ?
C39 C35 C34 118.9(8) . . ?
C36 C35 C34 123.4(8) . . ?
C37 C36 C35 119.5(8) . . ?
C37 C36 H36 120.2 . . ?
C35 C36 H36 120.2 . . ?
C36 C37 C38 119.0(8) . . ?
C36 C37 H37 120.5 . . ?
C38 C37 H37 120.5 . . ?
N16 C38 C37 124.4(7) . . ?
N16 C38 H38 117.8 . . ?
C37 C38 H38 117.8 . . ?
N16 C39 C35 122.0(7) . . ?
N16 C39 C40 118.5(6) . . ?
C35 C39 C40 119.4(7) . . ?
N9 C40 C32 121.4(7) . . ?
N9 C40 C39 118.0(6) . . ?
C32 C40 C39 120.4(7) . . ?
N10 C41 C42 121.7(9) . . ?
N10 C41 H41 119.1 . . ?
C42 C41 H41 119.1 . . ?
C41 C42 C43 118.1(11) . . ?
C41 C42 H42 120.9 . . ?
C43 C42 H42 120.9 . . ?
C44 C43 C42 121.5(10) . . ?
C44 C43 H43 119.2 . . ?
C42 C43 H43 119.2 . . ?
C43 C44 C52 116.7(10) . . ?
C43 C44 C45 126.6(10) . . ?
C52 C44 C45 116.7(12) . . ?
C46 C45 C44 122.3(11) . . ?
C46 C45 H45 118.8 . . ?
C44 C45 H45 118.8 . . ?
C45 C46 C47 121.8(11) . . ?
C45 C46 H46 119.1 . . ?
C47 C46 H46 119.1 . . ?
C46 C47 C48 124.4(11) . . ?
C46 C47 C51 120.6(13) . . ?
C48 C47 C51 115.0(12) . . ?
C49 C48 C47 120.2(10) . . ?
C49 C48 H48 119.9 . . ?
C47 C48 H48 119.9 . . ?
C48 C49 C50 120.6(13) . . ?
C48 C49 H49 119.7 . . ?
C50 C49 H49 119.7 . . ?
N11 C50 C49 122.2(12) . . ?
N11 C50 H50 118.9 . . ?
C49 C50 H50 118.9 . . ?
N11 C51 C47 124.0(11) . . ?
N11 C51 C52 118.2(8) . . ?
C47 C51 C52 117.8(11) . . ?
N10 C52 C44 123.7(11) . . ?
N10 C52 C51 115.8(8) . . ?
C44 C52 C51 120.4(9) . . ?
N8 C53 Ru2 178.7(6) . . ?
N13 C54 Ru2 178.5(8) . . ?
N17 C55 Ru2 178.4(10) . . ?
N14 C56 Ru2 176.6(7) . . ?
C1 N1 C12 117.2(6) . . ?
C1 N1 Ru1 129.2(5) . . ?
C12 N1 Ru1 113.6(5) . . ?
C10 N2 C11 118.7(7) . . ?
C10 N2 Ru1 128.0(6) . . ?
C11 N2 Ru1 113.2(5) . . ?
C13 N3 Nd1 177.6(7) . . ?
C17 N6 C28 117.8(7) . . ?
C17 N6 Nd1 121.6(5) . . ?
C28 N6 Nd1 120.4(5) . . ?
C26 N7 C27 117.4(6) . . ?
C26 N7 Nd1 123.2(5) . . ?
C27 N7 Nd1 119.4(4) . . ?
C53 N8 Nd1 159.6(5) . . ?
C29 N9 C40 118.4(6) . . ?
C29 N9 Nd1 123.1(5) . . ?
C40 N9 Nd1 118.2(4) . . ?
C41 N10 C52 118.1(8) . . ?
C41 N10 Ru2 128.7(5) . . ?
C52 N10 Ru2 113.2(7) . . ?
C50 N11 C51 117.9(8) . . ?
C50 N11 Ru2 129.2(7) . . ?
C51 N11 Ru2 112.8(7) . . ?
C38 N16 C39 117.4(6) . . ?
C38 N16 Nd1 121.9(5) . . ?
C39 N16 Nd1 119.6(5) . . ?
Nd1 O1 H1B 93.3 . . ?
Nd1 O1 H1C 123.2 . . ?
H1B O1 H1C 97.2 . . ?
K1C O2 K1B 29.0(2) . . ?
K1A O3 K1C 42.6(3) . 3_353 ?
K1A O4 K1B 32.0(3) . . ?
H6B O6 H6C 107.5 . . ?
H7B O7 H7C 97.7 . . ?
H8B O8 H8C 93.9 . . ?
H10B O10 H10C 126.8 . . ?
C16 N15 Nd1 166.7(6) . 3_554 ?

loop_
_geom_bond_atom_site_label_1
_geom_bond_atom_site_label_2
_geom_bond_distance
_geom_bond_site_symmetry_2
_geom_bond_publ_flag
Nd1 O1 2.436(6) . ?
Nd1 N15 2.460(6) 3_554 ?
Nd1 N8 2.479(6) . ?
Nd1 N3 2.483(7) . ?
Nd1 N16 2.596(6) . ?
Nd1 N6 2.597(6) . ?
Nd1 N7 2.647(6) . ?
Nd1 N9 2.654(6) . ?
Nd1 H1B 2.6125 . ?
Ru1 C13 1.952(8) . ?
Ru1 C16 1.965(8) . ?
Ru1 C15 2.045(10) . ?
Ru1 C14 2.051(10) . ?
Ru1 N1 2.113(6) . ?
Ru1 N2 2.123(6) . ?
Ru2 C53 1.956(7) . ?
Ru2 C55 1.975(11) . ?
Ru2 C56 2.031(9) . ?
Ru2 C54 2.034(9) . ?
Ru2 N10 2.118(7) . ?
Ru2 N11 2.123(7) . ?
K1A O4 2.328(17) . ?
K1A O3 2.678(19) . ?
K1A K1A 4.371(8) 3_353 ?
K1B K1B 2.649(9) 3_353 ?
K1B O4 2.89(2) . ?
K1B O2 3.402(19) . ?
K1C K1C 2.716(13) 3_353 ?
K1C O2 2.738(18) . ?
K1C O3 3.04(2) 3_353 ?
C1 N1 1.339(9) . ?
C1 C2 1.385(10) . ?
C1 H1 0.9500 . ?
C2 C3 1.353(12) . ?
C2 H2 0.9500 . ?
C3 C4 1.400(13) . ?
C3 H3 0.9500 . ?
C4 C12 1.413(11) . ?
C4 C5 1.417(13) . ?
C5 C6 1.324(15) . ?
C5 H5 0.9500 . ?
C6 C7 1.447(14) . ?
C6 H6 0.9500 . ?
C7 C8 1.397(15) . ?
C7 C11 1.412(11) . ?
C8 C9 1.357(15) . ?
C8 H8 0.9500 . ?
C9 C10 1.400(12) . ?
C9 H9 0.9500 . ?
C10 N2 1.314(10) . ?
C10 H10 0.9500 . ?
C11 N2 1.373(10) . ?
C11 C12 1.415(12) . ?
C12 N1 1.385(9) . ?
C13 N3 1.168(10) . ?
C14 N4 1.155(11) . ?
C15 N5 1.134(11) . ?
C16 N15 1.173(9) . ?
C17 N6 1.340(9) . ?
C17 C18 1.393(12) . ?
C17 H17 0.9500 . ?
C18 C19 1.330(12) . ?
C18 H18 0.9500 . ?
C19 C20 1.401(12) . ?
C19 H19 0.9500 . ?
C20 C21 1.415(12) . ?
C20 C28 1.444(10) . ?
C21 C22 1.320(12) . ?
C21 H21 0.9500 . ?
C22 C23 1.440(11) . ?
C22 H22 0.9500 . ?
C23 C24 1.403(11) . ?
C23 C27 1.404(10) . ?
C24 C25 1.385(12) . ?
C24 H24 0.9500 . ?
C25 C26 1.400(10) . ?
C25 H25 0.9500 . ?
C26 N7 1.321(9) . ?
C26 H26 0.9500 . ?
C27 N7 1.359(9) . ?
C27 C28 1.434(10) . ?
C28 N6 1.362(9) . ?
C29 N9 1.324(9) . ?
C29 C30 1.417(10) . ?
C29 H29 0.9500 . ?
C30 C31 1.359(12) . ?
C30 H30 0.9500 . ?
C31 C32 1.398(11) . ?
C31 H31 0.9500 . ?
C32 C40 1.407(10) . ?
C32 C33 1.452(11) . ?
C33 C34 1.338(13) . ?
C33 H33 0.9500 . ?
C34 C35 1.433(12) . ?
C34 H34 0.9500 . ?
C35 C39 1.412(11) . ?
C35 C36 1.428(12) . ?
C36 C37 1.357(13) . ?
C36 H36 0.9500 . ?
C37 C38 1.384(12) . ?
C37 H37 0.9500 . ?
C38 N16 1.342(9) . ?
C38 H38 0.9500 . ?
C39 N16 1.367(9) . ?
C39 C40 1.419(10) . ?
C40 N9 1.365(9) . ?
C41 N10 1.324(11) . ?
C41 C42 1.391(12) . ?
C41 H41 0.9500 . ?
C42 C43 1.408(15) . ?
C42 H42 0.9500 . ?
C43 C44 1.350(16) . ?
C43 H43 0.9500 . ?
C44 C52 1.381(13) . ?
C44 C45 1.486(15) . ?
C45 C46 1.320(18) . ?
C45 H45 0.9500 . ?
C46 C47 1.364(18) . ?
C46 H46 0.9500 . ?
C47 C48 1.406(19) . ?
C47 C51 1.434(12) . ?
C48 C49 1.362(19) . ?
C48 H48 0.9500 . ?
C49 C50 1.388(14) . ?
C49 H49 0.9500 . ?
C50 N11 1.329(13) . ?
C50 H50 0.9500 . ?
C51 N11 1.352(13) . ?
C51 C52 1.467(15) . ?
C52 N10 1.379(10) . ?
C53 N8 1.176(9) . ?
C54 N13 1.182(11) . ?
C55 N17 1.167(12) . ?
C56 N14 1.151(10) . ?
O1 H1B 0.8153 . ?
O1 H1C 0.8498 . ?
O3 K1C 3.04(2) 3_353 ?
O6 H6B 0.8497 . ?
O6 H6C 0.8500 . ?
O7 H7B 0.8498 . ?
O7 H7C 0.8499 . ?
O8 H8B 0.8499 . ?
O8 H8C 0.8596 . ?
O10 H10B 0.8499 . ?
O10 H10C 0.8500 . ?
N15 Nd1 2.460(6) 3_554 ?
